data_7702059
loop_
_publ_author_name
'Yan, Wei'
'Hao, Han'
'Zheng, Hegen'

_publ_section_title
;
 Four coordination polymers derived from a one-pot reaction and their
 controlled synthesis.
;
_journal_issue 15
_journal_name_full 'Dalton transactions (Cambridge, England : 2003)'
_journal_page_first 6418
_journal_page_last 6423
_journal_paper_doi 10.1039/c6dt00349d
_journal_volume 45
_journal_year 2016
_chemical_formula_sum 'C26 H20 Co N6 O6 S'
_chemical_formula_weight 603.47
_space_group_crystal_system orthorhombic
_space_group_IT_number 64
_space_group_name_Hall '-C 2ac 2'
_space_group_name_H-M_alt 'C m c e'
_atom_sites_solution_hydrogens geom
_audit_creation_method SHELXL-2014
_audit_update_record
;
2016-02-22 deposited with the CCDC.
2016-02-24 downloaded from the CCDC.
;
_cell_angle_alpha 90
_cell_angle_beta 90
_cell_angle_gamma 90
_cell_formula_units_Z 8
_cell_length_a 24.226(2)
_cell_length_b 20.495(2)
_cell_length_c 12.7686(12)
_cell_measurement_reflns_used 4244
_cell_measurement_temperature 293(2)
_cell_measurement_theta_max 24.69
_cell_measurement_theta_min 2.55
_cell_volume 6339.8(10)
_computing_structure_refinement 'SHELXL-2014 (Sheldrick, 2014)'
_diffrn_ambient_temperature 293(2)
_diffrn_measured_fraction_theta_full 0.999
_diffrn_measured_fraction_theta_max 0.999
_diffrn_measurement_device_type 'CCD area detector'
_diffrn_measurement_method 'phi and omega scans'
_diffrn_radiation_type MoK\a
_diffrn_radiation_wavelength 0.71073
_diffrn_reflns_av_R_equivalents 0.0314
_diffrn_reflns_av_unetI/netI 0.0224
_diffrn_reflns_Laue_measured_fraction_full 0.999
_diffrn_reflns_Laue_measured_fraction_max 0.999
_diffrn_reflns_limit_h_max 31
_diffrn_reflns_limit_h_min -31
_diffrn_reflns_limit_k_max 20
_diffrn_reflns_limit_k_min -26
_diffrn_reflns_limit_l_max 16
_diffrn_reflns_limit_l_min -16
_diffrn_reflns_number 20899
_diffrn_reflns_point_group_measured_fraction_full 0.999
_diffrn_reflns_point_group_measured_fraction_max 0.999
_diffrn_reflns_theta_full 25.242
_diffrn_reflns_theta_max 27.484
_diffrn_reflns_theta_min 1.681
_diffrn_source 'fine-focus sealed tube'
_exptl_absorpt_coefficient_mu 0.652
_exptl_absorpt_correction_T_max 0.8699
_exptl_absorpt_correction_T_min 0.8284
_exptl_absorpt_correction_type multi-scan
_exptl_absorpt_process_details 'SADABS; Bruker, 2000'
_exptl_crystal_colour black
_exptl_crystal_density_diffrn 1.265
_exptl_crystal_density_meas 1.265
_exptl_crystal_density_method 'not measured'
_exptl_crystal_description block
_exptl_crystal_F_000 2472
_exptl_crystal_size_max 0.300
_exptl_crystal_size_mid 0.240
_exptl_crystal_size_min 0.220
_platon_squeeze_details
;
;
_refine_diff_density_max 1.097
_refine_diff_density_min -0.644
_refine_diff_density_rms 0.054
_refine_ls_extinction_method none
_refine_ls_goodness_of_fit_ref 1.093
_refine_ls_hydrogen_treatment constr
_refine_ls_matrix_type full
_refine_ls_number_parameters 186
_refine_ls_number_reflns 3735
_refine_ls_number_restraints 3
_refine_ls_restrained_S_all 1.098
_refine_ls_R_factor_all 0.0618
_refine_ls_R_factor_gt 0.0469
_refine_ls_shift/su_max 0.000
_refine_ls_shift/su_mean 0.000
_refine_ls_structure_factor_coef Fsqd
_refine_ls_weighting_details 'w=1/[\s^2^(Fo^2^)+(0.0909P)^2^+1.4249P] where P=(Fo^2^+2Fc^2^)/3'
_refine_ls_weighting_scheme calc
_refine_ls_wR_factor_gt 0.1453
_refine_ls_wR_factor_ref 0.1540
_reflns_Friedel_coverage 0.000
_reflns_number_gt 2764
_reflns_number_total 3735
_reflns_threshold_expression 'I > 2\s(I)'
_cod_data_source_file c6dt00349d2.cif
_cod_data_source_block 1
_cod_original_sg_symbol_Hall '-C 2bc 2'
_cod_original_sg_symbol_H-M 'C m c a'
_cod_database_code 7702059
_shelx_space_group_comment
;
The symmetry employed for this shelxl refinement is uniquely defined
by the following loop, which should always be used as a source of
symmetry information in preference to the above space-group names.
They are only intended as comments.
;
_shelx_estimated_absorpt_t_min 0.828
_shelx_estimated_absorpt_t_max 0.870
_shelxl_version_number 2014-3

loop_
_space_group_symop_operation_xyz
'x, y, z'
'-x, -y+1/2, z+1/2'
'x, -y, -z'
'-x, y+1/2, -z+1/2'
'x+1/2, y+1/2, z'
'-x+1/2, -y+1, z+1/2'
'x+1/2, -y+1/2, -z'
'-x+1/2, y+1, -z+1/2'
'-x, -y, -z'
'x, y-1/2, -z-1/2'
'-x, y, z'
'x, -y-1/2, z-1/2'
'-x+1/2, -y+1/2, -z'
'x+1/2, y, -z-1/2'
'-x+1/2, y+1/2, z'
'x+1/2, -y, z-1/2'

loop_
_atom_site_label
_atom_site_type_symbol
_atom_site_fract_x
_atom_site_fract_y
_atom_site_fract_z
_atom_site_U_iso_or_equiv
_atom_site_adp_type
_atom_site_occupancy
_atom_site_site_symmetry_order
_atom_site_calc_flag
_atom_site_refinement_flags_posn
_atom_site_refinement_flags_adp
_atom_site_refinement_flags_occupancy
Co1 Co 0.2500 0.03941(2) 0.2500 0.04534(17) Uani 1 2 d S T P
S2 S 0.0000 0.25400(6) -0.06606(9) 0.0725(3) Uani 1 2 d S TU P
O1 O 0.20426(7) 0.05630(9) 0.10357(13) 0.0615(5) Uani 1 1 d . . .
O2 O 0.18925(9) 0.11587(9) 0.24124(13) 0.0639(5) Uani 1 1 d . . .
O3 O 0.0000 0.32059(15) -0.0263(3) 0.1022(10) Uani 1 2 d S TU P
O4 O 0.0000 0.2428(2) -0.1766(3) 0.1020(13) Uani 1 2 d S T P
N1 N 0.19663(8) -0.02502(9) 0.32041(16) 0.0506(5) Uani 1 1 d . . .
N2 N 0.12672(11) -0.09217(15) 0.3568(2) 0.0921(9) Uani 1 1 d . U .
N3 N 0.16793(8) -0.10019(9) 0.42927(15) 0.0497(5) Uani 1 1 d . U .
C1 C 0.14560(13) -0.04502(15) 0.2897(3) 0.0765(9) Uani 1 1 d . U .
H1 H 0.1265 -0.0291 0.2319 0.092 Uiso 1 1 calc R U .
C2 C 0.20849(9) -0.05935(11) 0.40357(18) 0.0483(5) Uani 1 1 d . . .
H2 H 0.2414 -0.0557 0.4405 0.058 Uiso 1 1 calc R U .
C3 C 0.16826(11) -0.14648(12) 0.51625(19) 0.0551(6) Uani 1 1 d . . .
H3A H 0.1321 -0.1666 0.5214 0.066 Uiso 1 1 calc R U .
H3B H 0.1748 -0.1228 0.5808 0.066 Uiso 1 1 calc R U .
C4 C 0.21106(10) -0.19945(11) 0.50611(17) 0.0467(5) Uani 1 1 d . . .
C5 C 0.23354(13) -0.21828(12) 0.41062(19) 0.0558(6) Uani 1 1 d . . .
H5 H 0.2228 -0.1968 0.3497 0.067 Uiso 1 1 calc R U .
C6 C 0.22851(12) -0.23169(13) 0.59501(18) 0.0553(6) Uani 1 1 d . . .
H6 H 0.2144 -0.2195 0.6599 0.066 Uiso 1 1 calc R U .
C7 C 0.17963(9) 0.10162(11) 0.14747(18) 0.0473(5) Uani 1 1 d . . .
C8 C 0.13727(9) 0.14164(12) 0.08974(17) 0.0475(5) Uani 1 1 d . . .
C9 C 0.12349(10) 0.12655(14) -0.01228(19) 0.0628(7) Uani 1 1 d . . .
H9 H 0.1415 0.0930 -0.0475 0.075 Uiso 1 1 calc R U .
C10 C 0.08189(11) 0.16255(16) -0.0620(2) 0.0692(8) Uani 1 1 d . . .
H10 H 0.0715 0.1527 -0.1303 0.083 Uiso 1 1 calc R U .
C11 C 0.05670(10) 0.21235(13) -0.0088(2) 0.0559(6) Uani 1 1 d . . .
C12 C 0.07105(11) 0.22826(13) 0.0915(2) 0.0608(7) Uani 1 1 d . . .
H12 H 0.0537 0.2626 0.1260 0.073 Uiso 1 1 calc R U .
C13 C 0.11183(11) 0.19234(13) 0.1406(2) 0.0576(6) Uani 1 1 d . . .
H13 H 0.1221 0.2027 0.2088 0.069 Uiso 1 1 calc R U .

loop_
_atom_site_aniso_label
_atom_site_aniso_U_11
_atom_site_aniso_U_22
_atom_site_aniso_U_33
_atom_site_aniso_U_23
_atom_site_aniso_U_13
_atom_site_aniso_U_12
Co1 0.0471(3) 0.0421(3) 0.0469(3) 0.000 -0.00522(18) 0.000
S2 0.0473(5) 0.0886(7) 0.0817(7) 0.0471(6) 0.000 0.000
O1 0.0624(11) 0.0725(12) 0.0497(10) -0.0052(9) -0.0042(8) 0.0216(9)
O2 0.0894(14) 0.0539(11) 0.0484(10) -0.0050(8) -0.0210(8) 0.0111(10)
O3 0.0769(19) 0.0677(13) 0.162(3) 0.0565(15) 0.000 0.000
O4 0.0574(16) 0.172(4) 0.077(2) 0.061(2) 0.000 0.000
N1 0.0472(10) 0.0504(11) 0.0542(12) 0.0035(9) -0.0101(9) -0.0036(8)
N2 0.0778(17) 0.104(2) 0.095(2) 0.0313(14) -0.0313(13) -0.0244(15)
N3 0.0542(10) 0.0442(10) 0.0508(11) 0.0000(8) -0.0031(8) -0.0023(9)
C1 0.0664(18) 0.081(2) 0.082(2) 0.0203(14) -0.0347(16) -0.0175(14)
C2 0.0453(12) 0.0477(13) 0.0520(14) -0.0019(10) -0.0090(10) -0.0014(10)
C3 0.0660(15) 0.0522(13) 0.0472(13) 0.0028(11) 0.0040(11) -0.0001(12)
C4 0.0576(13) 0.0410(12) 0.0415(12) -0.0011(9) 0.0014(10) -0.0089(9)
C5 0.0786(16) 0.0506(14) 0.0382(12) 0.0031(10) 0.0022(11) 0.0029(12)
C6 0.0764(16) 0.0515(14) 0.0378(12) -0.0006(10) 0.0078(11) -0.0011(13)
C7 0.0461(11) 0.0520(13) 0.0437(12) 0.0026(10) -0.0046(9) -0.0026(10)
C8 0.0395(10) 0.0592(14) 0.0438(12) 0.0036(10) -0.0033(9) -0.0014(10)
C9 0.0547(14) 0.092(2) 0.0422(13) -0.0042(13) -0.0046(11) 0.0134(14)
C10 0.0593(15) 0.106(2) 0.0426(13) 0.0078(14) -0.0068(11) 0.0065(16)
C11 0.0400(11) 0.0673(17) 0.0605(15) 0.0207(12) 0.0034(11) -0.0038(11)
C12 0.0516(14) 0.0550(15) 0.0758(18) 0.0031(13) -0.0045(13) 0.0039(11)
C13 0.0566(14) 0.0581(14) 0.0580(15) -0.0052(12) -0.0072(11) 0.0018(12)

loop_
_atom_type_symbol
_atom_type_description
_atom_type_scat_dispersion_real
_atom_type_scat_dispersion_imag
_atom_type_scat_source
C C 0.0033 0.0016 'International Tables Vol C Tables 4.2.6.8 and 6.1.1.4'
H H 0.0000 0.0000 'International Tables Vol C Tables 4.2.6.8 and 6.1.1.4'
Co Co 0.3494 0.9721 'International Tables Vol C Tables 4.2.6.8 and 6.1.1.4'
N N 0.0061 0.0033 'International Tables Vol C Tables 4.2.6.8 and 6.1.1.4'
O O 0.0106 0.0060 'International Tables Vol C Tables 4.2.6.8 and 6.1.1.4'
S S 0.1246 0.1234 'International Tables Vol C Tables 4.2.6.8 and 6.1.1.4'

loop_
_geom_angle_atom_site_label_1
_geom_angle_atom_site_label_2
_geom_angle_atom_site_label_3
_geom_angle
_geom_angle_site_symmetry_1
_geom_angle_site_symmetry_3
N1 Co1 N1 100.03(11) 8_545 .
N1 Co1 O2 151.06(7) 8_545 .
N1 Co1 O2 93.46(8) . .
N1 Co1 O2 93.46(8) 8_545 8_545
N1 Co1 O2 151.06(7) . 8_545
O2 Co1 O2 86.58(11) . 8_545
N1 Co1 O1 98.97(7) 8_545 8_545
N1 Co1 O1 92.65(7) . 8_545
O2 Co1 O1 105.90(7) . 8_545
O2 Co1 O1 59.81(6) 8_545 8_545
N1 Co1 O1 92.65(7) 8_545 .
N1 Co1 O1 98.97(7) . .
O2 Co1 O1 59.81(6) . .
O2 Co1 O1 105.90(7) 8_545 .
O1 Co1 O1 161.91(10) 8_545 .
N1 Co1 C7 97.35(8) 8_545 8_545
N1 Co1 C7 121.86(8) . 8_545
O2 Co1 C7 97.02(7) . 8_545
O2 Co1 C7 30.12(7) 8_545 8_545
O1 Co1 C7 29.69(7) 8_545 8_545
O1 Co1 C7 135.10(8) . 8_545
O4 S2 O3 119.7(2) . .
O4 S2 C11 109.22(15) . .
O3 S2 C11 107.87(14) . .
O4 S2 C11 109.23(15) . 11
O3 S2 C11 107.87(14) . 11
C11 S2 C11 101.39(15) . 11
C7 O1 Co1 88.62(14) . .
C7 O2 Co1 90.41(15) . .
C2 N1 C1 105.8(2) . .
C2 N1 Co1 124.30(15) . .
C1 N1 Co1 129.73(19) . .
C1 N2 N3 105.3(2) . .
C2 N3 N2 107.2(2) . .
C2 N3 C3 126.3(2) . .
N2 N3 C3 126.5(2) . .
N1 C1 N2 109.6(3) . .
N1 C1 H1 125.2 . .
N2 C1 H1 125.2 . .
N1 C2 N3 112.1(2) . .
N1 C2 H2 123.9 . .
N3 C2 H2 123.9 . .
N3 C3 C4 113.98(19) . .
N3 C3 H3A 108.8 . .
C4 C3 H3A 108.8 . .
N3 C3 H3B 108.8 . .
C4 C3 H3B 108.8 . .
H3A C3 H3B 107.7 . .
C6 C4 C5 117.9(2) . .
C6 C4 C3 119.0(2) . .
C5 C4 C3 123.0(2) . .
C6 C5 C4 120.9(2) 13_546 .
C6 C5 H5 119.6 13_546 .
C4 C5 H5 119.6 . .
C5 C6 C4 121.2(2) 13_546 .
C5 C6 H6 119.4 13_546 .
C4 C6 H6 119.4 . .
O1 C7 O2 121.2(2) . .
O1 C7 C8 121.0(2) . .
O2 C7 C8 117.8(2) . .
C13 C8 C9 120.5(2) . .
C13 C8 C7 119.1(2) . .
C9 C8 C7 120.3(2) . .
C8 C9 C10 118.9(2) . .
C8 C9 H9 120.5 . .
C10 C9 H9 120.5 . .
C11 C10 C9 119.2(2) . .
C11 C10 H10 120.4 . .
C9 C10 H10 120.4 . .
C12 C11 C10 122.0(2) . .
C12 C11 S2 117.9(2) . .
C10 C11 S2 119.9(2) . .
C11 C12 C13 118.7(3) . .
C11 C12 H12 120.7 . .
C13 C12 H12 120.7 . .
C8 C13 C12 120.6(2) . .
C8 C13 H13 119.7 . .
C12 C13 H13 119.7 . .

loop_
_geom_bond_atom_site_label_1
_geom_bond_atom_site_label_2
_geom_bond_distance
_geom_bond_site_symmetry_2
Co1 N1 2.055(2) 8_545
Co1 N1 2.055(2) .
Co1 O2 2.153(2) .
Co1 O2 2.153(2) 8_545
Co1 O1 2.2009(17) 8_545
Co1 O1 2.2009(17) .
Co1 C7 2.499(2) 8_545
S2 O4 1.430(4) .
S2 O3 1.456(4) .
S2 C11 1.775(2) .
S2 C11 1.775(2) 11
O1 C7 1.238(3) .
O2 C7 1.254(3) .
N1 C2 1.306(3) .
N1 C1 1.360(3) .
N2 C1 1.370(4) .
N2 N3 1.371(3) .
N3 C2 1.332(3) .
N3 C3 1.461(3) .
C1 H1 0.9300 .
C2 H2 0.9300 .
C3 C4 1.507(3) .
C3 H3A 0.9700 .
C3 H3B 0.9700 .
C4 C6 1.380(3) .
C4 C5 1.390(3) .
C5 C6 1.379(4) 13_546
C5 H5 0.9300 .
C6 C5 1.379(4) 13_546
C6 H6 0.9300 .
C7 C8 1.506(3) .
C8 C13 1.372(3) .
C8 C9 1.380(3) .
C9 C10 1.401(4) .
C9 H9 0.9300 .
C10 C11 1.370(4) .
C10 H10 0.9300 .
C11 C12 1.366(4) .
C12 C13 1.383(4) .
C12 H12 0.9300 .
C13 H13 0.9300 .

loop_
_geom_torsion_atom_site_label_1
_geom_torsion_atom_site_label_2
_geom_torsion_atom_site_label_3
_geom_torsion_atom_site_label_4
_geom_torsion
_geom_torsion_site_symmetry_1
_geom_torsion_site_symmetry_4
C1 N2 N3 C2 -0.3(3) . .
C1 N2 N3 C3 -178.3(3) . .
C2 N1 C1 N2 0.3(4) . .
Co1 N1 C1 N2 175.6(2) . .
N3 N2 C1 N1 0.0(4) . .
C1 N1 C2 N3 -0.5(3) . .
Co1 N1 C2 N3 -176.10(15) . .
N2 N3 C2 N1 0.5(3) . .
C3 N3 C2 N1 178.5(2) . .
C2 N3 C3 C4 -64.6(3) . .
N2 N3 C3 C4 113.1(3) . .
N3 C3 C4 C6 158.1(2) . .
N3 C3 C4 C5 -22.8(3) . .
C6 C4 C5 C6 0.9(4) . 13_546
C3 C4 C5 C6 -178.2(2) . 13_546
C5 C4 C6 C5 -0.9(4) . 13_546
C3 C4 C6 C5 178.2(2) . 13_546
Co1 O1 C7 O2 -0.6(2) . .
Co1 O1 C7 C8 179.20(19) . .
Co1 O2 C7 O1 0.6(2) . .
Co1 O2 C7 C8 -179.19(18) . .
O1 C7 C8 C13 -178.6(2) . .
O2 C7 C8 C13 1.2(3) . .
O1 C7 C8 C9 2.7(4) . .
O2 C7 C8 C9 -177.5(2) . .
C13 C8 C9 C10 -2.0(4) . .
C7 C8 C9 C10 176.7(2) . .
C8 C9 C10 C11 1.1(4) . .
C9 C10 C11 C12 0.3(4) . .
C9 C10 C11 S2 -174.7(2) . .
O4 S2 C11 C12 165.9(2) . .
O3 S2 C11 C12 34.3(3) . .
C11 S2 C11 C12 -78.9(3) 11 .
O4 S2 C11 C10 -19.0(3) . .
O3 S2 C11 C10 -150.6(2) . .
C11 S2 C11 C10 96.2(2) 11 .
C10 C11 C12 C13 -0.7(4) . .
S2 C11 C12 C13 174.3(2) . .
C9 C8 C13 C12 1.5(4) . .
C7 C8 C13 C12 -177.2(2) . .
C11 C12 C13 C8 -0.2(4) . .

loop_
_platon_squeeze_void_nr
_platon_squeeze_void_average_x
_platon_squeeze_void_average_y
_platon_squeeze_void_average_z
_platon_squeeze_void_volume
_platon_squeeze_void_count_electrons
_platon_squeeze_void_content
1 0.000 0.000 -0.009 352 70 ' '
2 0.500 0.000 -0.008 352 70 ' '
3 0.500 0.500 -0.014 352 70 ' '
4 0.000 0.500 -0.007 352 70 ' '
